data_9001769
loop_
_publ_author_name
'Hawthorne, F. C.'
'Oberti, R.'
'Ungaretti, L.'
'Grice, J. D.'

_publ_section_title
;
 A new hyper-calcic amphibole with Ca at the A site: Fluor-cannilloite from
 Pargas, Finland
 Sample: C3
;
_journal_name_full 'American Mineralogist'
_journal_page_first 995
_journal_page_last 1002
_journal_volume 81
_journal_year 1996
_chemical_formula_sum
;Al3.16 Ca4.68 F1.34 Fe0.48 H0.66 K0.25 Mg3.66 Mn0.12 Na0.6 O22.66 Si5.68
 Ti0.02
;
_chemical_name_mineral Fluorocannilloite
_space_group_IT_number 12
_symmetry_space_group_name_Hall '-C 2y'
_symmetry_space_group_name_H-M 'C 1 2/m 1'
_cell_angle_alpha 90
_cell_angle_beta 105.40
_cell_angle_gamma 90
_cell_formula_units_Z 2
_cell_length_a 9.836
_cell_length_b 17.921
_cell_length_c 5.306
_cell_volume 901.712
_database_code_amcsd 0001825
_exptl_crystal_density_diffrn 3.565
_cod_original_formula_sum 'O22.66 (F1.34 Si5.68) Al3.16 Mg3.66 Fe.48 Ti.02 Ca4.68 Mn.12 Na.6 K.25 H.66'
_cod_database_code 9001769

loop_
_space_group_symop_operation_xyz
x,y,z
1/2+x,1/2+y,z
x,-y,z
1/2+x,1/2-y,z
-x,y,-z
1/2-x,1/2+y,-z
-x,-y,-z
1/2-x,1/2-y,-z

loop_
_atom_site_label
_atom_site_fract_x
_atom_site_fract_y
_atom_site_fract_z
_atom_site_occupancy
_atom_site_U_iso_or_equiv
_atom_site_type_symbol
_atom_site_attached_hydrogens
O1 0.10530 0.08800 0.21540 1.00000 0.01026 O 0
O2 0.11940 0.17330 0.73730 1.00000 0.00887 O 0
O-H3 0.10750 0.00000 0.71520 0.33000 0.01178 O 1
F3 0.10750 0.00000 0.71520 0.67000 0.01178 F 0
O4 0.36750 0.25190 0.78960 1.00000 0.01127 O 0
O5 0.35310 0.14140 0.11530 1.00000 0.01178 O 0
O6 0.34540 0.11680 0.61560 1.00000 0.01317 O 0
O7 0.34440 0.00000 0.27730 1.00000 0.01596 O 0
Si1 0.28140 0.08570 0.30500 0.42000 0.00608 Si 0
Al1 0.28140 0.08570 0.30500 0.58000 0.00608 Al 0
Si2 0.29190 0.17380 0.81650 1.00000 0.00583 Si 0
Mg1 0.00000 0.08960 0.50000 0.92000 0.00697 Mg 0
Fe1 0.00000 0.08960 0.50000 0.08000 0.00697 Fe 0
Mg2 0.00000 0.17540 0.00000 0.45000 0.00646 Mg 0
Al2 0.00000 0.17540 0.00000 0.42000 0.00646 Al 0
Ti2 0.00000 0.17540 0.00000 0.01000 0.00646 Ti 0
Fe2 0.00000 0.17540 0.00000 0.12000 0.00646 Fe 0
Mg3 0.00000 0.00000 0.00000 0.92000 0.00697 Mg 0
Fe3 0.00000 0.00000 0.00000 0.08000 0.00697 Fe 0
Ca4 0.00000 0.28000 0.50000 0.97000 0.00773 Ca 0
Mn4 0.00000 0.28000 0.50000 0.03000 0.00773 Mn 0
Ca4* 0.00000 0.26920 0.50000 0.97000 0.01469 Ca 0
Mn4* 0.00000 0.26920 0.50000 0.03000 0.01469 Mn 0
NaA 0.00000 0.50000 0.00000 0.12000 0.07966 Na 0
KA 0.00000 0.50000 0.00000 0.05000 0.07966 K 0
CaA 0.00000 0.50000 0.00000 0.16000 0.07966 Ca 0
NaAm 0.05210 0.50000 0.11070 0.12000 0.03762 Na 0
KAm 0.05210 0.50000 0.11070 0.05000 0.03762 K 0
CaAm 0.05210 0.50000 0.11070 0.16000 0.03762 Ca 0
NaA2 0.00000 0.46750 0.00000 0.12000 0.02166 Na 0
KA2 0.00000 0.46750 0.00000 0.05000 0.02166 K 0
CaA2 0.00000 0.46750 0.00000 0.16000 0.02166 Ca 0

loop_
_cod_changelog_entry_id
_cod_changelog_entry_author
_cod_changelog_entry_date
_cod_changelog_entry_text
1
;cod-tools version 3.8.0
Id: cif_guess_AMCSD_atom_types 9581 2023-05-17 12:35:41Z saulius
;
2023-05-18T11:36:48+03:00
;Derived atom types and hydrogen counts
from atom names that follow the AMCSD naming convention
(Wat == water, O-H == hydroxyl).
;

loop_
_cod_related_entry_id
_cod_related_entry_database
_cod_related_entry_code
1 AMCSD 0001825
